data_4131495
loop_
_publ_author_name
'Hung, Chen-Hsun'
'Gandeepan, Parthasarathy'
'Cheng, Lin-Chieh'
'Chen, Liang-Yu'
'Cheng, Mu-Jeng'
'Cheng, Chien-Hong'

_publ_section_title
;
 Experimental and Theoretical Studies on Iron-Promoted Oxidative
 Annulation of Arylglyoxal with Alkyne: Unusual Addition and Migration on
 the Aryl Ring.
;
_journal_issue 47
_journal_name_full 'Journal of the American Chemical Society'
_journal_page_first 17015
_journal_page_last 17021
_journal_paper_doi 10.1021/jacs.7b05981
_journal_volume 139
_journal_year 2017
_chemical_formula_sum 'C19 H15 Br O2'
_chemical_formula_weight 355.22
_space_group_crystal_system orthorhombic
_space_group_IT_number 56
_space_group_name_Hall '-P 2ab 2ac'
_space_group_name_H-M_alt 'P c c n'
_atom_sites_solution_hydrogens geom
_audit_creation_method SHELXL-2014/6
_cell_angle_alpha 90
_cell_angle_beta 90
_cell_angle_gamma 90
_cell_formula_units_Z 8
_cell_length_a 20.087(5)
_cell_length_b 8.0724(18)
_cell_length_c 19.633(5)
_cell_measurement_reflns_used 3364
_cell_measurement_temperature 100(2)
_cell_measurement_theta_max 23.0845
_cell_measurement_theta_min 2.8989
_cell_volume 3183.5(13)
_computing_cell_refinement 'SAINT V8.34A (Bruker AXS Inc., 2013)'
_computing_data_collection 'Bruker APEX2'
_computing_data_reduction 'SAINT V8.34A (Bruker AXS Inc., 2013)'
_computing_molecular_graphics 'Bruker SHELXTL'
_computing_publication_material 'Bruker SHELXTL'
_computing_structure_refinement 'SHELXL-2014/6 (Sheldrick, 2014)'
_diffrn_ambient_temperature 100(2)
_diffrn_detector_area_resol_mean 8.3333
_diffrn_measured_fraction_theta_full 1.000
_diffrn_measured_fraction_theta_max 0.998
_diffrn_measurement_device_type 'Bruker APEX-II CCD'
_diffrn_measurement_method '\f and \w scans'
_diffrn_radiation_type MoK\a
_diffrn_radiation_wavelength 0.71073
_diffrn_reflns_av_R_equivalents 0.0621
_diffrn_reflns_av_unetI/netI 0.0417
_diffrn_reflns_Laue_measured_fraction_full 1.000
_diffrn_reflns_Laue_measured_fraction_max 0.998
_diffrn_reflns_limit_h_max 22
_diffrn_reflns_limit_h_min -25
_diffrn_reflns_limit_k_max 10
_diffrn_reflns_limit_k_min -9
_diffrn_reflns_limit_l_max 24
_diffrn_reflns_limit_l_min -14
_diffrn_reflns_number 23188
_diffrn_reflns_point_group_measured_fraction_full 1.000
_diffrn_reflns_point_group_measured_fraction_max 0.998
_diffrn_reflns_theta_full 25.242
_diffrn_reflns_theta_max 26.378
_diffrn_reflns_theta_min 2.028
_exptl_absorpt_coefficient_mu 2.587
_exptl_absorpt_correction_T_max 0.9484
_exptl_absorpt_correction_T_min 0.7882
_exptl_absorpt_correction_type multi-scan
_exptl_absorpt_process_details 'SADABS V2014/4 (Bruker AXS Inc.)'
_exptl_crystal_colour red
_exptl_crystal_density_diffrn 1.482
_exptl_crystal_density_meas ?
_exptl_crystal_density_method 'not measured'
_exptl_crystal_description columnar
_exptl_crystal_F_000 1440
_exptl_crystal_size_max 0.15
_exptl_crystal_size_mid 0.05
_exptl_crystal_size_min 0.05
_refine_diff_density_max 0.288
_refine_diff_density_min -0.709
_refine_diff_density_rms 0.048
_refine_ls_extinction_method none
_refine_ls_goodness_of_fit_ref 1.034
_refine_ls_hydrogen_treatment constr
_refine_ls_matrix_type full
_refine_ls_number_parameters 200
_refine_ls_number_reflns 3254
_refine_ls_number_restraints 0
_refine_ls_restrained_S_all 1.034
_refine_ls_R_factor_all 0.0786
_refine_ls_R_factor_gt 0.0412
_refine_ls_shift/su_max 0.001
_refine_ls_shift/su_mean 0.000
_refine_ls_structure_factor_coef Fsqd
_refine_ls_weighting_details 'w=1/[\s^2^(Fo^2^)+(0.0500P)^2^+0.6573P] where P=(Fo^2^+2Fc^2^)/3'
_refine_ls_weighting_scheme calc
_refine_ls_wR_factor_gt 0.0969
_refine_ls_wR_factor_ref 0.1101
_reflns_Friedel_coverage 0.000
_reflns_number_gt 2083
_reflns_number_total 3254
_reflns_threshold_expression 'I > 2\s(I)'
_cod_data_source_file ja7b05981_si_009.cif
_cod_data_source_block 170303LT_a
_cod_depositor_comments
;
The following automatic conversions were performed:

data item '_exptl_crystal_density_meas' value 'not measured' was
changed to '?' -- the value is perceived as not measured.

Automatic conversion script
Id: cif_fix_values 6909 2019-04-08 15:41:33Z antanas 
;
_cod_database_code 4131495
_shelx_space_group_comment
;
The symmetry employed for this shelxl refinement is uniquely defined
by the following loop, which should always be used as a source of
symmetry information in preference to the above space-group names.
They are only intended as comments.
;
_shelxl_version_number 2014/6

loop_
_space_group_symop_operation_xyz
'x, y, z'
'-x+1/2, -y+1/2, z'
'-x, y+1/2, -z+1/2'
'x+1/2, -y, -z+1/2'
'-x, -y, -z'
'x-1/2, y-1/2, -z'
'x, -y-1/2, z-1/2'
'-x-1/2, y, z-1/2'

loop_
_atom_site_label
_atom_site_type_symbol
_atom_site_fract_x
_atom_site_fract_y
_atom_site_fract_z
_atom_site_U_iso_or_equiv
_atom_site_adp_type
_atom_site_occupancy
_atom_site_site_symmetry_order
_atom_site_calc_flag
_atom_site_refinement_flags_posn
_atom_site_refinement_flags_adp
Br1 Br 0.28155(2) -0.01556(5) 0.66796(3) 0.0998(2) Uani 1 1 d . .
C1 C 0.67602(14) 0.4805(3) 0.56873(16) 0.0524(8) Uani 1 1 d . .
C2 C 0.63469(14) 0.3912(3) 0.52605(14) 0.0484(7) Uani 1 1 d . .
H2 H 0.6520 0.3501 0.4843 0.058 Uiso 1 1 calc R U
C3 C 0.56882(12) 0.3597(3) 0.54236(13) 0.0374(6) Uani 1 1 d . .
C4 C 0.52738(14) 0.2634(3) 0.49573(13) 0.0433(6) Uani 1 1 d . .
C5 C 0.45662(14) 0.2184(3) 0.51842(13) 0.0437(7) Uani 1 1 d . .
C6 C 0.43189(12) 0.2848(3) 0.58318(12) 0.0370(6) Uani 1 1 d . .
C7 C 0.47196(12) 0.3809(3) 0.62272(12) 0.0333(6) Uani 1 1 d . .
C8 C 0.54129(12) 0.4204(3) 0.60331(12) 0.0340(6) Uani 1 1 d . .
C9 C 0.58220(14) 0.5148(3) 0.64460(15) 0.0456(7) Uani 1 1 d . .
H9 H 0.5648 0.5609 0.6854 0.055 Uiso 1 1 calc R U
C10 C 0.64789(15) 0.5432(4) 0.62765(16) 0.0542(8) Uani 1 1 d . .
H10 H 0.6746 0.6079 0.6574 0.065 Uiso 1 1 calc R U
C11 C 0.74802(18) 0.5078(4) 0.5512(2) 0.0809(11) Uani 1 1 d . .
H11A H 0.7744 0.4131 0.5671 0.121 Uiso 1 1 calc R U
H11B H 0.7639 0.6091 0.5734 0.121 Uiso 1 1 calc R U
H11C H 0.7528 0.5188 0.5018 0.121 Uiso 1 1 calc R U
C12 C 0.36305(12) 0.2284(3) 0.60394(14) 0.0430(6) Uani 1 1 d . .
H12A H 0.3416 0.3147 0.6323 0.052 Uiso 1 1 calc R U
H12B H 0.3353 0.2110 0.5629 0.052 Uiso 1 1 calc R U
C13 C 0.36783(14) 0.0705(4) 0.64338(18) 0.0641(9) Uani 1 1 d . .
H13A H 0.3941 0.0902 0.6853 0.077 Uiso 1 1 calc R U
H13B H 0.3917 -0.0130 0.6157 0.077 Uiso 1 1 calc R U
C14 C 0.44672(12) 0.4446(3) 0.68939(12) 0.0335(6) Uani 1 1 d . .
C15 C 0.39797(13) 0.5669(3) 0.69221(13) 0.0401(6) Uani 1 1 d . .
H15 H 0.3815 0.6139 0.6512 0.048 Uiso 1 1 calc R U
C16 C 0.37337(14) 0.6205(3) 0.75403(15) 0.0481(7) Uani 1 1 d . .
H16 H 0.3395 0.7027 0.7555 0.058 Uiso 1 1 calc R U
C17 C 0.39814(15) 0.5542(4) 0.81395(15) 0.0508(7) Uani 1 1 d . .
H17 H 0.3813 0.5908 0.8566 0.061 Uiso 1 1 calc R U
C18 C 0.44714(15) 0.4355(4) 0.81177(14) 0.0506(7) Uani 1 1 d . .
H18 H 0.4644 0.3904 0.8528 0.061 Uiso 1 1 calc R U
C19 C 0.47119(13) 0.3821(3) 0.74982(13) 0.0430(6) Uani 1 1 d . .
H19 H 0.5053 0.3006 0.7487 0.052 Uiso 1 1 calc R U
O1 O 0.54605(10) 0.2195(3) 0.43988(10) 0.0639(6) Uani 1 1 d . .
O2 O 0.42345(11) 0.1285(3) 0.48236(10) 0.0704(7) Uani 1 1 d . .

loop_
_atom_site_aniso_label
_atom_site_aniso_U_11
_atom_site_aniso_U_22
_atom_site_aniso_U_33
_atom_site_aniso_U_23
_atom_site_aniso_U_13
_atom_site_aniso_U_12
Br1 0.0483(2) 0.0933(3) 0.1579(5) 0.0645(3) -0.0023(2) -0.01445(18)
C1 0.0409(16) 0.0575(18) 0.059(2) 0.0110(15) 0.0046(15) 0.0004(13)
C2 0.0494(17) 0.0542(17) 0.0416(17) 0.0106(14) 0.0092(13) 0.0085(14)
C3 0.0426(15) 0.0377(13) 0.0320(15) 0.0050(11) 0.0033(12) 0.0042(11)
C4 0.0587(18) 0.0385(14) 0.0327(16) 0.0034(12) 0.0033(13) 0.0066(13)
C5 0.0569(18) 0.0453(16) 0.0288(15) 0.0000(12) -0.0051(12) -0.0007(13)
C6 0.0413(15) 0.0384(14) 0.0314(15) 0.0014(11) -0.0026(11) -0.0006(11)
C7 0.0376(14) 0.0355(13) 0.0267(14) 0.0051(10) 0.0006(11) 0.0020(11)
C8 0.0378(14) 0.0343(13) 0.0300(14) 0.0038(11) -0.0007(11) 0.0009(11)
C9 0.0463(16) 0.0497(16) 0.0408(16) -0.0049(12) 0.0016(13) -0.0058(12)
C10 0.0482(18) 0.0573(18) 0.057(2) -0.0015(15) -0.0041(15) -0.0136(14)
C11 0.046(2) 0.099(3) 0.097(3) 0.004(2) 0.012(2) -0.0075(17)
C12 0.0407(15) 0.0442(15) 0.0442(16) -0.0030(12) -0.0052(12) -0.0031(12)
C13 0.0383(16) 0.0637(19) 0.090(2) 0.0199(18) 0.0049(16) -0.0006(14)
C14 0.0352(14) 0.0364(13) 0.0290(14) -0.0003(10) 0.0003(11) -0.0038(11)
C15 0.0412(15) 0.0426(14) 0.0365(16) 0.0001(12) -0.0034(12) 0.0015(12)
C16 0.0417(16) 0.0487(16) 0.054(2) -0.0083(14) 0.0042(13) 0.0047(13)
C17 0.0536(18) 0.0574(17) 0.0416(18) -0.0122(14) 0.0123(14) -0.0129(15)
C18 0.062(2) 0.0589(18) 0.0314(16) 0.0074(13) -0.0034(13) -0.0081(16)
C19 0.0484(16) 0.0476(15) 0.0329(16) 0.0033(12) -0.0027(12) 0.0070(13)
O1 0.0726(15) 0.0812(15) 0.0379(12) -0.0155(11) 0.0116(10) 0.0014(11)
O2 0.0816(16) 0.0860(16) 0.0437(13) -0.0215(11) -0.0014(11) -0.0289(13)

loop_
_atom_type_symbol
_atom_type_description
_atom_type_scat_dispersion_real
_atom_type_scat_dispersion_imag
_atom_type_scat_source
C C 0.0033 0.0016 'International Tables Vol C Tables 4.2.6.8 and 6.1.1.4'
H H 0.0000 0.0000 'International Tables Vol C Tables 4.2.6.8 and 6.1.1.4'
O O 0.0106 0.0060 'International Tables Vol C Tables 4.2.6.8 and 6.1.1.4'
Br Br -0.2901 2.4595 'International Tables Vol C Tables 4.2.6.8 and 6.1.1.4'

loop_
_geom_angle_atom_site_label_1
_geom_angle_atom_site_label_2
_geom_angle_atom_site_label_3
_geom_angle
C2 C1 C10 116.9(3)
C2 C1 C11 121.0(3)
C10 C1 C11 122.1(3)
C1 C2 C3 122.0(3)
C1 C2 H2 119.0
C3 C2 H2 119.0
C2 C3 C8 120.6(2)
C2 C3 C4 119.8(2)
C8 C3 C4 119.6(2)
O1 C4 C3 123.1(3)
O1 C4 C5 118.7(2)
C3 C4 C5 118.2(2)
O2 C5 C6 122.6(3)
O2 C5 C4 118.8(2)
C6 C5 C4 118.6(2)
C7 C6 C5 120.2(2)
C7 C6 C12 124.0(2)
C5 C6 C12 115.7(2)
C6 C7 C8 122.2(2)
C6 C7 C14 119.7(2)
C8 C7 C14 118.1(2)
C9 C8 C3 117.2(2)
C9 C8 C7 121.8(2)
C3 C8 C7 121.0(2)
C10 C9 C8 121.2(3)
C10 C9 H9 119.4
C8 C9 H9 119.4
C9 C10 C1 122.1(3)
C9 C10 H10 118.9
C1 C10 H10 118.9
C1 C11 H11A 109.5
C1 C11 H11B 109.5
H11A C11 H11B 109.5
C1 C11 H11C 109.5
H11A C11 H11C 109.5
H11B C11 H11C 109.5
C13 C12 C6 109.8(2)
C13 C12 H12A 109.7
C6 C12 H12A 109.7
C13 C12 H12B 109.7
C6 C12 H12B 109.7
H12A C12 H12B 108.2
C12 C13 Br1 112.3(2)
C12 C13 H13A 109.1
Br1 C13 H13A 109.1
C12 C13 H13B 109.1
Br1 C13 H13B 109.1
H13A C13 H13B 107.9
C19 C14 C15 118.4(2)
C19 C14 C7 120.4(2)
C15 C14 C7 121.2(2)
C16 C15 C14 120.6(2)
C16 C15 H15 119.7
C14 C15 H15 119.7
C15 C16 C17 119.8(3)
C15 C16 H16 120.1
C17 C16 H16 120.1
C18 C17 C16 120.0(3)
C18 C17 H17 120.0
C16 C17 H17 120.0
C17 C18 C19 119.8(3)
C17 C18 H18 120.1
C19 C18 H18 120.1
C18 C19 C14 121.3(3)
C18 C19 H19 119.3
C14 C19 H19 119.3

loop_
_geom_bond_atom_site_label_1
_geom_bond_atom_site_label_2
_geom_bond_distance
Br1 C13 1.928(3)
C1 C2 1.383(4)
C1 C10 1.384(4)
C1 C11 1.503(5)
C2 C3 1.385(4)
C2 H2 0.9500
C3 C8 1.406(3)
C3 C4 1.461(4)
C4 O1 1.212(3)
C4 C5 1.533(4)
C5 O2 1.213(3)
C5 C6 1.467(3)
C6 C7 1.361(3)
C6 C12 1.512(3)
C7 C8 1.479(3)
C7 C14 1.495(3)
C8 C9 1.383(4)
C9 C10 1.380(4)
C9 H9 0.9500
C10 H10 0.9500
C11 H11A 0.9800
C11 H11B 0.9800
C11 H11C 0.9800
C12 C13 1.494(4)
C12 H12A 0.9900
C12 H12B 0.9900
C13 H13A 0.9900
C13 H13B 0.9900
C14 C19 1.380(3)
C14 C15 1.392(4)
C15 C16 1.380(4)
C15 H15 0.9500
C16 C17 1.385(4)
C16 H16 0.9500
C17 C18 1.375(4)
C17 H17 0.9500
C18 C19 1.378(4)
C18 H18 0.9500
C19 H19 0.9500
